data_7122491
loop_
_publ_author_name
'Reilly, Sean D.'
'Su, Jing'
'Keith, Jason M.'
'Yang, Ping'
'Batista, Enrique R.'
'Gaunt, Andrew J.'
'Harwood, Laurence M.'
'Hudson, Michael J.'
'Lewis, Frank W.'
'Scott, Brian L.'
'Sharrad, Clint A.'
'Whittaker, Daniel M.'

_publ_section_title
;
 Plutonium coordination and redox chemistry with the
 CyMe<sub>4</sub>-BTPhen polydentate N-donor extractant ligand.
;
_journal_issue 89
_journal_name_full 'Chemical communications (Cambridge, England)'
_journal_page_first 12582
_journal_page_last 12585
_journal_paper_doi 10.1039/c8cc06015k
_journal_volume 54
_journal_year 2018
_chemical_formula_sum 'C76 H88 N27 O21 Pu2'
_chemical_formula_weight 2193.70
_space_group_IT_number 2
_space_group_name_Hall '-P 1'
_space_group_name_H-M_alt 'P -1'
_symmetry_cell_setting triclinic
_symmetry_space_group_name_Hall '-P 1'
_symmetry_space_group_name_H-M 'P -1'
_atom_sites_solution_hydrogens geom
_atom_sites_solution_primary direct
_atom_sites_solution_secondary difmap
_audit_creation_method SHELXL-97
_audit_update_record
;
2018-07-06 deposited with the CCDC.
2018-10-15 downloaded from the CCDC.
;
_cell_angle_alpha 63.434(2)
_cell_angle_beta 79.805(2)
_cell_angle_gamma 88.801(2)
_cell_formula_units_Z 2
_cell_length_a 16.109(2)
_cell_length_b 16.909(2)
_cell_length_c 18.673(3)
_cell_measurement_reflns_used 8889
_cell_measurement_temperature 140(1)
_cell_measurement_theta_max 28.18
_cell_measurement_theta_min 2.22
_cell_volume 4467.6(11)
_computing_cell_refinement 'SAINT 4.05 (Bruker, 1996)'
_computing_data_collection 'SMART 4.210 (Bruker, 1996)'
_computing_data_reduction 'SAINT 4.05 (Bruker, 1996)'
_computing_molecular_graphics 'SHELXTL 6.10 (Bruker, 2001)'
_computing_publication_material 'SHELXTL 6.10 (Bruker, 2001)'
_computing_structure_refinement 'SHELXL-97 (Sheldrick, 1997)'
_computing_structure_solution 'SHELXS-97 (Sheldrick, 1997)'
_diffrn_ambient_temperature 140(1)
_diffrn_measured_fraction_theta_full 0.996
_diffrn_measured_fraction_theta_max 0.905
_diffrn_measurement_device_type 'Bruker SMART 1k CCD'
_diffrn_measurement_method '\f scans'
_diffrn_radiation_monochromator graphite
_diffrn_radiation_source 'fine-focus sealed tube'
_diffrn_radiation_type MoK\a
_diffrn_radiation_wavelength 0.71073
_diffrn_reflns_av_R_equivalents 0.0560
_diffrn_reflns_av_sigmaI/netI 0.0905
_diffrn_reflns_limit_h_max 20
_diffrn_reflns_limit_h_min -21
_diffrn_reflns_limit_k_max 22
_diffrn_reflns_limit_k_min -22
_diffrn_reflns_limit_l_max 24
_diffrn_reflns_limit_l_min -24
_diffrn_reflns_number 51590
_diffrn_reflns_theta_full 25.00
_diffrn_reflns_theta_max 28.77
_diffrn_reflns_theta_min 1.61
_diffrn_standards_decay_% 0
_diffrn_standards_interval_count 0
_diffrn_standards_interval_time 0
_diffrn_standards_number 0
_exptl_absorpt_coefficient_mu 1.546
_exptl_absorpt_correction_T_max 0.6375
_exptl_absorpt_correction_T_min 0.6375
_exptl_absorpt_correction_type multi-scan
_exptl_absorpt_process_details 'SADABS 2.03 (Sheldrick, 2001)'
_exptl_crystal_colour black
_exptl_crystal_density_diffrn 1.635
_exptl_crystal_density_method 'not measured'
_exptl_crystal_description cube
_exptl_crystal_F_000 2178
_exptl_crystal_size_max 0.32
_exptl_crystal_size_mid 0.32
_exptl_crystal_size_min 0.32
_refine_diff_density_max 4.024
_refine_diff_density_min -3.450
_refine_diff_density_rms 0.201
_refine_ls_extinction_method none
_refine_ls_goodness_of_fit_ref 1.325
_refine_ls_hydrogen_treatment constr
_refine_ls_matrix_type full
_refine_ls_number_parameters 1155
_refine_ls_number_reflns 21029
_refine_ls_number_restraints 0
_refine_ls_restrained_S_all 1.325
_refine_ls_R_factor_all 0.1049
_refine_ls_R_factor_gt 0.0566
_refine_ls_shift/su_max 0.002
_refine_ls_shift/su_mean 0.000
_refine_ls_structure_factor_coef Fsqd
_refine_ls_weighting_details 'calc w=1/[\s^2^(Fo^2^)+(0.0400P)^2^+0.0000P] where P=(Fo^2^+2Fc^2^)/3'
_refine_ls_weighting_scheme calc
_refine_ls_wR_factor_gt 0.1136
_refine_ls_wR_factor_ref 0.1253
_reflns_number_gt 14112
_reflns_number_total 21029
_reflns_threshold_expression >2sigma(I)
_cod_data_source_file c8cc06015k2.cif
_cod_data_source_block xpl211
_cod_depositor_comments 'Adding full bibliography for 7122491.cif.'
_cod_original_cell_volume 4467.5(11)
_cod_database_code 7122491

loop_
_symmetry_equiv_pos_as_xyz
'x, y, z'
'-x, -y, -z'

loop_
_atom_site_label
_atom_site_type_symbol
_atom_site_fract_x
_atom_site_fract_y
_atom_site_fract_z
_atom_site_U_iso_or_equiv
_atom_site_adp_type
_atom_site_occupancy
_atom_site_symmetry_multiplicity
_atom_site_calc_flag
_atom_site_refinement_flags
Pu1 Pu 0.869151(16) 0.537957(16) 0.258083(14) 0.01298(7) Uani 1 1 d .
Pu2 Pu 0.629287(19) 0.888774(19) 0.771910(18) 0.02704(9) Uani 1 1 d .
N1 N 0.7133(3) 0.4905(4) 0.2650(3) 0.0183(13) Uani 1 1 d .
N2 N 0.6857(4) 0.5062(4) 0.1966(3) 0.0217(13) Uani 1 1 d .
N3 N 0.5769(4) 0.4307(4) 0.3449(4) 0.0228(14) Uani 1 1 d .
N4 N 0.7666(3) 0.4727(4) 0.3995(3) 0.0166(12) Uani 1 1 d .
N5 N 0.9044(3) 0.5765(3) 0.3731(3) 0.0144(12) Uani 1 1 d .
N6 N 1.0650(4) 0.7523(4) 0.2579(3) 0.0236(14) Uani 1 1 d .
N7 N 0.9769(4) 0.6737(4) 0.2178(3) 0.0178(13) Uani 1 1 d .
N8 N 1.0105(4) 0.7240(4) 0.1391(3) 0.0249(14) Uani 1 1 d .
N9 N 0.7835(4) 0.6720(4) 0.2555(3) 0.0204(13) Uani 1 1 d .
N10 N 0.7505(4) 0.6748(4) 0.3256(3) 0.0198(13) Uani 1 1 d .
N11 N 0.7501(4) 0.8190(4) 0.1769(3) 0.0216(13) Uani 1 1 d .
N12 N 0.8353(4) 0.6529(4) 0.1206(3) 0.0157(12) Uani 1 1 d .
N13 N 0.8662(3) 0.4870(4) 0.1449(3) 0.0152(12) Uani 1 1 d .
N14 N 0.8679(4) 0.2514(4) 0.2633(4) 0.0240(14) Uani 1 1 d .
N15 N 0.8687(3) 0.3697(3) 0.3001(3) 0.0158(12) Uani 1 1 d .
N16 N 0.8687(4) 0.3129(4) 0.3769(3) 0.0197(13) Uani 1 1 d .
N17 N 1.0518(4) 0.4958(4) 0.2402(4) 0.0256(14) Uani 1 1 d .
N18 N 0.6724(4) 0.7040(5) 0.8461(4) 0.0322(16) Uani 1 1 d .
N19 N 0.6425(5) 0.8863(5) 0.6143(4) 0.0400(18) Uani 1 1 d .
N20 N 0.8091(4) 0.9401(5) 0.7291(4) 0.0316(16) Uani 1 1 d .
N21 N 0.5964(4) 1.0785(5) 0.6943(5) 0.0405(19) Uani 1 1 d .
N22 N 0.6187(5) 0.8952(5) 0.9273(5) 0.0422(19) Uani 1 1 d .
N23 N 0.4499(5) 0.8330(6) 0.8137(5) 0.053(2) Uani 1 1 d .
N24 N 0.0538(5) 0.2822(6) 0.2870(5) 0.055(2) Uani 1 1 d .
N25 N 0.6699(6) 0.2609(7) 0.3603(8) 0.091(4) Uani 1 1 d .
N26 N 0.2703(8) 0.6578(7) 0.1778(6) 0.099(4) Uani 1 1 d .
N27 N 0.5759(7) 0.6778(7) 0.2397(6) 0.076(3) Uani 1 1 d .
O1 O 1.0141(3) 0.5234(3) 0.1802(3) 0.0242(11) Uani 1 1 d .
O2 O 1.1279(3) 0.4841(4) 0.2324(4) 0.0457(16) Uani 1 1 d .
O3 O 1.0079(3) 0.4814(3) 0.3089(3) 0.0220(11) Uani 1 1 d .
O4 O 0.5724(4) 0.8698(4) 0.6646(4) 0.0377(14) Uani 1 1 d .
O5 O 0.7068(4) 0.9036(4) 0.6376(3) 0.0352(14) Uani 1 1 d .
O6 O 0.6477(5) 0.8861(5) 0.5480(4) 0.061(2) Uani 1 1 d .
O7 O 0.5056(4) 0.7767(4) 0.8326(4) 0.0422(15) Uani 1 1 d .
O8 O 0.4782(4) 0.9138(4) 0.7746(4) 0.0442(16) Uani 1 1 d .
O9 O 0.3747(4) 0.8109(5) 0.8316(6) 0.090(3) Uani 1 1 d .
O10 O 0.5974(4) 1.0355(4) 0.7697(4) 0.0408(15) Uani 1 1 d .
O11 O 0.6077(4) 1.0316(4) 0.6553(4) 0.0436(16) Uani 1 1 d .
O12 O 0.5879(4) 1.1580(4) 0.6600(4) 0.0524(18) Uani 1 1 d .
O13 O 0.6871(3) 0.9146(3) 0.8752(3) 0.0303(13) Uani 1 1 d .
O14 O 0.5548(4) 0.8734(4) 0.9073(3) 0.0419(15) Uani 1 1 d .
O15 O 0.6162(4) 0.8989(5) 0.9922(4) 0.063(2) Uani 1 1 d .
O16 O 0.7547(3) 0.9968(3) 0.7125(3) 0.0314(13) Uani 1 1 d .
O17 O 0.7824(3) 0.8603(3) 0.7680(3) 0.0310(13) Uani 1 1 d .
O18 O 0.8851(4) 0.9620(5) 0.7072(4) 0.0579(19) Uani 1 1 d .
O19 O 0.6628(4) 0.7453(3) 0.7717(3) 0.0344(13) Uani 1 1 d .
O20 O 0.6588(4) 0.7491(3) 0.8859(3) 0.0361(14) Uani 1 1 d .
O21 O 0.6926(4) 0.6277(4) 0.8762(4) 0.0442(16) Uani 1 1 d .
C1 C 0.6049(5) 0.4867(5) 0.2008(4) 0.0245(17) Uani 1 1 d .
C2 C 0.5785(5) 0.5032(6) 0.1215(4) 0.0299(19) Uani 1 1 d .
C3 C 0.4918(5) 0.4533(6) 0.1417(5) 0.036(2) Uani 1 1 d .
H3A H 0.4700 0.4714 0.0919 0.044 Uiso 1 1 calc R
H3B H 0.4993 0.3902 0.1636 0.044 Uiso 1 1 calc R
C4 C 0.4292(5) 0.4698(6) 0.2013(5) 0.038(2) Uani 1 1 d .
H4A H 0.3742 0.4436 0.2061 0.045 Uiso 1 1 calc R
H4B H 0.4247 0.5331 0.1813 0.045 Uiso 1 1 calc R
C5 C 0.4536(4) 0.4311(5) 0.2858(4) 0.0255(17) Uani 1 1 d .
C6 C 0.5480(4) 0.4495(5) 0.2780(4) 0.0203(15) Uani 1 1 d .
C7 C 0.6587(5) 0.4507(4) 0.3362(4) 0.0191(15) Uani 1 1 d .
C8 C 0.6925(4) 0.4312(5) 0.4107(4) 0.0198(15) Uani 1 1 d .
C9 C 0.6445(5) 0.3771(5) 0.4882(4) 0.0264(17) Uani 1 1 d .
H9 H 0.5940 0.3474 0.4938 0.032 Uiso 1 1 calc R
C10 C 0.6746(5) 0.3693(5) 0.5554(4) 0.0268(18) Uani 1 1 d .
H10 H 0.6456 0.3318 0.6074 0.032 Uiso 1 1 calc R
C11 C 0.7483(4) 0.4171(4) 0.5461(4) 0.0186(15) Uani 1 1 d .
C12 C 0.7776(4) 0.4210(5) 0.6128(4) 0.0235(17) Uani 1 1 d .
H12 H 0.7507 0.3841 0.6659 0.028 Uiso 1 1 calc R
C13 C 0.8437(4) 0.4772(4) 0.6004(4) 0.0203(16) Uani 1 1 d .
H13 H 0.8602 0.4797 0.6447 0.024 Uiso 1 1 calc R
C14 C 0.8883(4) 0.5329(5) 0.5190(4) 0.0186(15) Uani 1 1 d .
C15 C 0.9535(4) 0.5957(5) 0.5017(4) 0.0210(16) Uani 1 1 d .
H15 H 0.9710 0.6023 0.5437 0.025 Uiso 1 1 calc R
C16 C 0.9913(4) 0.6473(5) 0.4229(4) 0.0234(16) Uani 1 1 d .
H16 H 1.0340 0.6900 0.4106 0.028 Uiso 1 1 calc R
C17 C 0.9650(4) 0.6354(4) 0.3602(4) 0.0176(15) Uani 1 1 d .
C18 C 0.7925(4) 0.4689(4) 0.4663(4) 0.0155(14) Uani 1 1 d .
C19 C 0.8653(4) 0.5256(4) 0.4527(4) 0.0144(14) Uani 1 1 d .
C20 C 1.0054(4) 0.6907(4) 0.2736(4) 0.0194(15) Uani 1 1 d .
C21 C 1.0999(5) 0.8020(5) 0.1792(4) 0.0277(18) Uani 1 1 d .
C22 C 1.1658(5) 0.8756(5) 0.1602(5) 0.036(2) Uani 1 1 d .
C23 C 1.2143(7) 0.9071(7) 0.0725(5) 0.067(3) Uani 1 1 d .
H23A H 1.2473 0.9618 0.0561 0.081 Uiso 1 1 calc R
H23B H 1.2533 0.8631 0.0711 0.081 Uiso 1 1 calc R
C24 C 1.1595(7) 0.9220(7) 0.0147(6) 0.074(4) Uani 1 1 d .
H24A H 1.1945 0.9446 -0.0392 0.089 Uiso 1 1 calc R
H24B H 1.1227 0.9681 0.0149 0.089 Uiso 1 1 calc R
C25 C 1.1043(6) 0.8430(5) 0.0277(5) 0.037(2) Uani 1 1 d .
C26 C 1.0703(5) 0.7879(5) 0.1186(4) 0.0246(17) Uani 1 1 d .
C27 C 0.5770(6) 0.6038(6) 0.0710(5) 0.051(3) Uani 1 1 d .
H27A H 0.5410 0.6274 0.1025 0.076 Uiso 1 1 calc R
H27B H 0.5557 0.6162 0.0223 0.076 Uiso 1 1 calc R
H27C H 0.6332 0.6307 0.0565 0.076 Uiso 1 1 calc R
C28 C 0.6429(5) 0.4667(7) 0.0755(5) 0.052(3) Uani 1 1 d .
H28A H 0.6981 0.4933 0.0669 0.078 Uiso 1 1 calc R
H28B H 0.6281 0.4802 0.0238 0.078 Uiso 1 1 calc R
H28C H 0.6428 0.4036 0.1068 0.078 Uiso 1 1 calc R
C29 C 0.4366(5) 0.3304(5) 0.3323(5) 0.0302(18) Uani 1 1 d .
H29A H 0.4686 0.3033 0.3017 0.045 Uiso 1 1 calc R
H29B H 0.3774 0.3155 0.3400 0.045 Uiso 1 1 calc R
H29C H 0.4531 0.3091 0.3844 0.045 Uiso 1 1 calc R
C30 C 0.4048(5) 0.4753(5) 0.3358(5) 0.0307(19) Uani 1 1 d .
H30A H 0.4219 0.4530 0.3877 0.046 Uiso 1 1 calc R
H30B H 0.3452 0.4621 0.3439 0.046 Uiso 1 1 calc R
H30C H 0.4170 0.5383 0.3068 0.046 Uiso 1 1 calc R
C31 C 1.1175(6) 0.9484(6) 0.1734(6) 0.057(3) Uani 1 1 d .
H31A H 1.0778 0.9699 0.1372 0.086 Uiso 1 1 calc R
H31B H 1.1567 0.9962 0.1626 0.086 Uiso 1 1 calc R
H31C H 1.0878 0.9246 0.2288 0.086 Uiso 1 1 calc R
C32 C 1.2284(5) 0.8406(6) 0.2186(5) 0.044(2) Uani 1 1 d .
H32A H 1.1988 0.8213 0.2736 0.065 Uiso 1 1 calc R
H32B H 1.2704 0.8869 0.2052 0.065 Uiso 1 1 calc R
H32C H 1.2553 0.7916 0.2136 0.065 Uiso 1 1 calc R
C33 C 1.1569(7) 0.7852(7) -0.0028(5) 0.062(3) Uani 1 1 d .
H33A H 1.1208 0.7398 -0.0013 0.093 Uiso 1 1 calc R
H33B H 1.1977 0.7583 0.0313 0.093 Uiso 1 1 calc R
H33C H 1.1856 0.8208 -0.0578 0.093 Uiso 1 1 calc R
C34 C 1.0319(6) 0.8752(7) -0.0181(5) 0.064(3) Uani 1 1 d .
H34A H 1.0538 0.9162 -0.0738 0.096 Uiso 1 1 calc R
H34B H 0.9939 0.9042 0.0069 0.096 Uiso 1 1 calc R
H34C H 1.0020 0.8257 -0.0163 0.096 Uiso 1 1 calc R
C35 C 0.7154(4) 0.7482(5) 0.3211(4) 0.0201(15) Uani 1 1 d .
C36 C 0.6735(5) 0.7444(5) 0.4031(4) 0.0227(16) Uani 1 1 d .
C37 C 0.6626(6) 0.8404(5) 0.3916(5) 0.041(2) Uani 1 1 d .
H37A H 0.6249 0.8385 0.4391 0.049 Uiso 1 1 calc R
H37B H 0.7170 0.8665 0.3884 0.049 Uiso 1 1 calc R
C38 C 0.6280(6) 0.8986(5) 0.3168(5) 0.040(2) Uani 1 1 d .
H38A H 0.6193 0.9561 0.3157 0.048 Uiso 1 1 calc R
H38B H 0.5735 0.8728 0.3201 0.048 Uiso 1 1 calc R
C39 C 0.6859(5) 0.9116(5) 0.2374(4) 0.0267(18) Uani 1 1 d .
C40 C 0.7169(4) 0.8235(5) 0.2458(4) 0.0201(15) Uani 1 1 d .
C41 C 0.7786(4) 0.7408(5) 0.1855(4) 0.0194(15) Uani 1 1 d .
C42 C 0.8085(4) 0.7315(4) 0.1095(4) 0.0176(15) Uani 1 1 d .
C43 C 0.8013(5) 0.8004(5) 0.0331(4) 0.0270(17) Uani 1 1 d .
H43 H 0.7817 0.8544 0.0282 0.032 Uiso 1 1 calc R
C44 C 0.8240(5) 0.7856(5) -0.0341(4) 0.0272(18) Uani 1 1 d .
H44 H 0.8210 0.8306 -0.0855 0.033 Uiso 1 1 calc R
C45 C 0.8515(5) 0.7044(5) -0.0260(4) 0.0235(16) Uani 1 1 d .
C46 C 0.8729(5) 0.6830(5) -0.0934(4) 0.0250(17) Uani 1 1 d .
H46 H 0.8750 0.7272 -0.1463 0.030 Uiso 1 1 calc R
C47 C 0.8897(5) 0.5999(5) -0.0807(4) 0.0258(17) Uani 1 1 d .
H47 H 0.9037 0.5881 -0.1253 0.031 Uiso 1 1 calc R
C48 C 0.8868(4) 0.5292(5) -0.0004(4) 0.0194(15) Uani 1 1 d .
C49 C 0.8977(4) 0.4411(5) 0.0173(4) 0.0230(16) Uani 1 1 d .
H49 H 0.9104 0.4252 -0.0249 0.028 Uiso 1 1 calc R
C50 C 0.8900(5) 0.3773(5) 0.0965(4) 0.0237(16) Uani 1 1 d .
H50 H 0.8951 0.3180 0.1084 0.028 Uiso 1 1 calc R
C51 C 0.8742(4) 0.4027(5) 0.1597(4) 0.0197(15) Uani 1 1 d .
C52 C 0.8537(4) 0.6373(4) 0.0536(4) 0.0165(14) Uani 1 1 d .
C53 C 0.8709(4) 0.5487(4) 0.0671(4) 0.0154(14) Uani 1 1 d .
C54 C 0.8699(4) 0.3370(5) 0.2461(4) 0.0193(15) Uani 1 1 d .
C55 C 0.8675(5) 0.1951(5) 0.3401(5) 0.0259(17) Uani 1 1 d .
C56 C 0.8645(5) 0.0964(5) 0.3625(5) 0.035(2) Uani 1 1 d .
C57 C 0.8942(7) 0.0449(5) 0.4427(5) 0.046(2) Uani 1 1 d .
H57A H 0.8818 -0.0179 0.4617 0.055 Uiso 1 1 calc R
H57B H 0.9550 0.0552 0.4338 0.055 Uiso 1 1 calc R
C58 C 0.8528(7) 0.0709(5) 0.5073(5) 0.048(3) Uani 1 1 d .
H58A H 0.8703 0.0324 0.5582 0.057 Uiso 1 1 calc R
H58B H 0.7921 0.0612 0.5153 0.057 Uiso 1 1 calc R
C59 C 0.8734(6) 0.1669(5) 0.4877(4) 0.0315(19) Uani 1 1 d .
C60 C 0.8684(5) 0.2267(5) 0.3986(4) 0.0227(16) Uani 1 1 d .
C61 C 0.5886(5) 0.6932(6) 0.4279(5) 0.041(2) Uani 1 1 d .
H61A H 0.5559 0.7216 0.3860 0.062 Uiso 1 1 calc R
H61B H 0.5589 0.6917 0.4779 0.062 Uiso 1 1 calc R
H61C H 0.5972 0.6337 0.4357 0.062 Uiso 1 1 calc R
C62 C 0.7286(5) 0.6985(6) 0.4671(4) 0.036(2) Uani 1 1 d .
H62A H 0.7353 0.6388 0.4749 0.054 Uiso 1 1 calc R
H62B H 0.7022 0.6978 0.5176 0.054 Uiso 1 1 calc R
H62C H 0.7831 0.7300 0.4488 0.054 Uiso 1 1 calc R
C63 C 0.7659(6) 0.9722(6) 0.2196(5) 0.049(3) Uani 1 1 d .
H63A H 0.7959 0.9459 0.2641 0.073 Uiso 1 1 calc R
H63B H 0.7493 1.0294 0.2136 0.073 Uiso 1 1 calc R
H63C H 0.8020 0.9786 0.1703 0.073 Uiso 1 1 calc R
C64 C 0.6392(6) 0.9544(6) 0.1655(5) 0.043(2) Uani 1 1 d .
H64A H 0.6762 0.9617 0.1163 0.065 Uiso 1 1 calc R
H64B H 0.6220 1.0112 0.1601 0.065 Uiso 1 1 calc R
H64C H 0.5903 0.9170 0.1752 0.065 Uiso 1 1 calc R
C65 C 0.7734(6) 0.0662(6) 0.3693(6) 0.054(3) Uani 1 1 d .
H65A H 0.7381 0.0705 0.4144 0.082 Uiso 1 1 calc R
H65B H 0.7712 0.0059 0.3779 0.082 Uiso 1 1 calc R
H65C H 0.7538 0.1033 0.3200 0.082 Uiso 1 1 calc R
C66 C 0.9202(6) 0.0818(5) 0.2954(5) 0.045(2) Uani 1 1 d .
H66A H 0.8992 0.1124 0.2455 0.068 Uiso 1 1 calc R
H66B H 0.9196 0.0195 0.3103 0.068 Uiso 1 1 calc R
H66C H 0.9771 0.1041 0.2878 0.068 Uiso 1 1 calc R
C67 C 0.9631(6) 0.1781(6) 0.5005(5) 0.045(2) Uani 1 1 d .
H67A H 1.0025 0.1562 0.4697 0.067 Uiso 1 1 calc R
H67B H 0.9655 0.1453 0.5574 0.067 Uiso 1 1 calc R
H67C H 0.9775 0.2397 0.4826 0.067 Uiso 1 1 calc R
C68 C 0.8104(6) 0.1947(6) 0.5433(5) 0.047(3) Uani 1 1 d .
H68A H 0.8267 0.2535 0.5335 0.071 Uiso 1 1 calc R
H68B H 0.8103 0.1542 0.5993 0.071 Uiso 1 1 calc R
H68C H 0.7547 0.1937 0.5319 0.071 Uiso 1 1 calc R
C69 C 0.1114(6) 0.2815(7) 0.3158(5) 0.046(2) Uani 1 1 d .
C70 C 0.1824(6) 0.2809(8) 0.3546(6) 0.069(3) Uani 1 1 d .
H70A H 0.1759 0.3240 0.3751 0.104 Uiso 1 1 calc R
H70B H 0.2341 0.2951 0.3154 0.104 Uiso 1 1 calc R
H70C H 0.1841 0.2232 0.3988 0.104 Uiso 1 1 calc R
C71 C 0.6228(7) 0.2030(8) 0.4052(8) 0.064(3) Uani 1 1 d .
C72 C 0.5650(7) 0.1252(8) 0.4614(7) 0.083(4) Uani 1 1 d .
H72A H 0.5080 0.1388 0.4540 0.125 Uiso 1 1 calc R
H72B H 0.5693 0.1103 0.5165 0.125 Uiso 1 1 calc R
H72C H 0.5799 0.0760 0.4503 0.125 Uiso 1 1 calc R
C73 C 0.2744(8) 0.6305(8) 0.1339(7) 0.076(4) Uani 1 1 d .
C74 C 0.2820(9) 0.5925(9) 0.0773(7) 0.094(5) Uani 1 1 d .
H74A H 0.3355 0.6123 0.0407 0.141 Uiso 1 1 calc R
H74B H 0.2372 0.6109 0.0467 0.141 Uiso 1 1 calc R
H74C H 0.2783 0.5290 0.1071 0.141 Uiso 1 1 calc R
C75 C 0.5282(7) 0.7242(8) 0.2076(7) 0.057(3) Uani 1 1 d .
C76 C 0.4674(7) 0.7846(8) 0.1640(7) 0.081(4) Uani 1 1 d .
H76A H 0.4357 0.8077 0.1983 0.122 Uiso 1 1 calc R
H76B H 0.4295 0.7529 0.1501 0.122 Uiso 1 1 calc R
H76C H 0.4973 0.8326 0.1151 0.122 Uiso 1 1 calc R

loop_
_atom_site_aniso_label
_atom_site_aniso_U_11
_atom_site_aniso_U_22
_atom_site_aniso_U_33
_atom_site_aniso_U_23
_atom_site_aniso_U_13
_atom_site_aniso_U_12
Pu1 0.01492(14) 0.01781(14) 0.00894(12) -0.00842(10) -0.00224(10) 0.00117(10)
Pu2 0.02808(19) 0.02601(17) 0.03067(18) -0.01472(14) -0.00938(14) 0.00531(14)
N1 0.016(3) 0.028(3) 0.017(3) -0.013(3) -0.008(2) 0.002(3)
N2 0.014(3) 0.035(4) 0.018(3) -0.014(3) -0.002(2) 0.000(3)
N3 0.015(3) 0.031(4) 0.025(3) -0.015(3) -0.004(3) 0.003(3)
N4 0.015(3) 0.023(3) 0.015(3) -0.011(3) -0.005(2) 0.000(2)
N5 0.020(3) 0.016(3) 0.010(3) -0.008(2) -0.003(2) -0.001(2)
N6 0.031(4) 0.019(3) 0.021(3) -0.009(3) -0.003(3) -0.005(3)
N7 0.021(3) 0.020(3) 0.012(3) -0.007(2) -0.002(2) -0.002(3)
N8 0.037(4) 0.022(3) 0.016(3) -0.008(3) -0.006(3) -0.002(3)
N9 0.028(4) 0.028(3) 0.012(3) -0.016(3) -0.003(3) 0.004(3)
N10 0.023(3) 0.028(3) 0.014(3) -0.014(3) -0.006(3) 0.002(3)
N11 0.025(3) 0.027(3) 0.019(3) -0.016(3) -0.005(3) 0.004(3)
N12 0.024(3) 0.021(3) 0.008(3) -0.011(2) -0.005(2) 0.003(3)
N13 0.018(3) 0.020(3) 0.012(3) -0.012(2) -0.003(2) 0.002(2)
N14 0.025(4) 0.022(3) 0.028(3) -0.014(3) -0.005(3) 0.002(3)
N15 0.020(3) 0.014(3) 0.013(3) -0.005(2) -0.004(2) 0.001(2)
N16 0.024(3) 0.018(3) 0.015(3) -0.006(3) -0.002(3) 0.002(3)
N17 0.022(4) 0.035(4) 0.032(4) -0.023(3) -0.011(3) 0.006(3)
N18 0.035(4) 0.033(4) 0.027(4) -0.012(3) -0.007(3) -0.004(3)
N19 0.061(6) 0.033(4) 0.025(4) -0.011(3) -0.013(4) 0.005(4)
N20 0.033(4) 0.037(4) 0.025(4) -0.013(3) -0.009(3) 0.001(3)
N21 0.023(4) 0.026(4) 0.070(6) -0.018(4) -0.016(4) 0.007(3)
N22 0.039(5) 0.050(5) 0.039(5) -0.023(4) 0.000(4) -0.006(4)
N23 0.036(5) 0.050(5) 0.084(7) -0.041(5) -0.005(5) 0.002(4)
N24 0.045(5) 0.085(7) 0.037(5) -0.030(5) -0.004(4) 0.000(5)
N25 0.047(6) 0.072(7) 0.175(12) -0.077(8) -0.009(7) 0.008(5)
N26 0.193(13) 0.079(7) 0.052(6) -0.045(6) -0.043(7) 0.030(8)
N27 0.074(8) 0.084(8) 0.083(8) -0.046(6) -0.023(6) -0.010(6)
O1 0.020(3) 0.042(3) 0.020(3) -0.022(2) -0.004(2) 0.006(2)
O2 0.022(3) 0.084(5) 0.056(4) -0.052(4) -0.013(3) 0.016(3)
O3 0.024(3) 0.035(3) 0.016(3) -0.019(2) -0.008(2) 0.008(2)
O4 0.035(4) 0.039(3) 0.044(4) -0.021(3) -0.013(3) 0.007(3)
O5 0.040(4) 0.038(3) 0.033(3) -0.017(3) -0.017(3) 0.002(3)
O6 0.088(5) 0.078(5) 0.026(3) -0.031(3) -0.010(3) -0.014(4)
O7 0.029(3) 0.042(4) 0.059(4) -0.027(3) -0.002(3) 0.004(3)
O8 0.030(3) 0.044(4) 0.074(5) -0.039(4) -0.013(3) 0.007(3)
O9 0.022(4) 0.084(6) 0.170(9) -0.070(6) 0.004(5) -0.008(4)
O10 0.040(4) 0.031(3) 0.056(4) -0.019(3) -0.022(3) 0.007(3)
O11 0.058(4) 0.024(3) 0.050(4) -0.015(3) -0.018(3) 0.012(3)
O12 0.045(4) 0.023(3) 0.086(5) -0.020(3) -0.019(4) 0.008(3)
O13 0.029(3) 0.039(3) 0.028(3) -0.021(3) -0.001(2) -0.001(3)
O14 0.031(3) 0.061(4) 0.041(4) -0.033(3) 0.002(3) -0.004(3)
O15 0.064(5) 0.099(6) 0.042(4) -0.050(4) 0.001(3) -0.010(4)
O16 0.035(3) 0.033(3) 0.029(3) -0.015(3) -0.012(3) 0.006(3)
O17 0.035(3) 0.031(3) 0.028(3) -0.013(3) -0.010(3) 0.007(3)
O18 0.033(4) 0.077(5) 0.060(5) -0.026(4) -0.008(3) -0.004(4)
O19 0.045(4) 0.028(3) 0.036(3) -0.016(3) -0.018(3) 0.008(3)
O20 0.052(4) 0.030(3) 0.028(3) -0.014(3) -0.009(3) -0.002(3)
O21 0.057(4) 0.026(3) 0.051(4) -0.014(3) -0.025(3) 0.011(3)
C1 0.023(4) 0.034(4) 0.023(4) -0.016(3) -0.011(3) 0.006(3)
C2 0.016(4) 0.053(5) 0.022(4) -0.019(4) -0.002(3) -0.004(4)
C3 0.028(5) 0.059(6) 0.033(5) -0.028(4) -0.014(4) 0.001(4)
C4 0.028(5) 0.051(6) 0.036(5) -0.020(4) -0.011(4) 0.001(4)
C5 0.014(4) 0.032(4) 0.030(4) -0.013(4) -0.006(3) -0.001(3)
C6 0.016(4) 0.025(4) 0.023(4) -0.014(3) -0.002(3) -0.002(3)
C7 0.024(4) 0.017(4) 0.018(4) -0.010(3) -0.002(3) 0.001(3)
C8 0.022(4) 0.024(4) 0.015(3) -0.010(3) -0.003(3) 0.002(3)
C9 0.025(4) 0.024(4) 0.027(4) -0.009(3) -0.002(3) -0.004(3)
C10 0.030(4) 0.035(4) 0.011(3) -0.008(3) 0.004(3) -0.006(4)
C11 0.019(4) 0.022(4) 0.012(3) -0.006(3) -0.002(3) 0.003(3)
C12 0.025(4) 0.034(4) 0.008(3) -0.008(3) 0.000(3) 0.004(3)
C13 0.022(4) 0.027(4) 0.013(3) -0.009(3) -0.007(3) 0.006(3)
C14 0.022(4) 0.027(4) 0.011(3) -0.012(3) -0.007(3) 0.011(3)
C15 0.022(4) 0.029(4) 0.019(4) -0.015(3) -0.009(3) 0.005(3)
C16 0.020(4) 0.034(4) 0.023(4) -0.018(3) -0.006(3) 0.002(3)
C17 0.018(4) 0.022(4) 0.014(3) -0.010(3) -0.002(3) 0.003(3)
C18 0.017(4) 0.022(4) 0.013(3) -0.012(3) -0.002(3) 0.004(3)
C19 0.016(4) 0.022(4) 0.010(3) -0.012(3) -0.002(3) 0.005(3)
C20 0.025(4) 0.020(4) 0.014(3) -0.008(3) -0.006(3) 0.005(3)
C21 0.036(5) 0.023(4) 0.023(4) -0.008(3) -0.009(3) -0.004(3)
C22 0.045(5) 0.029(5) 0.028(4) -0.009(4) 0.000(4) -0.020(4)
C23 0.074(8) 0.082(8) 0.029(5) -0.013(5) 0.005(5) -0.051(6)
C24 0.089(9) 0.088(8) 0.026(5) -0.011(5) -0.003(5) -0.056(7)
C25 0.044(5) 0.036(5) 0.019(4) -0.004(4) 0.000(4) -0.012(4)
C26 0.030(4) 0.021(4) 0.019(4) -0.005(3) -0.006(3) -0.001(3)
C27 0.048(6) 0.068(7) 0.026(5) -0.011(5) -0.009(4) -0.004(5)
C28 0.033(5) 0.108(9) 0.033(5) -0.048(6) -0.001(4) 0.002(5)
C29 0.024(4) 0.035(5) 0.041(5) -0.023(4) -0.010(4) -0.006(4)
C30 0.018(4) 0.036(5) 0.040(5) -0.019(4) -0.007(4) 0.008(3)
C31 0.068(7) 0.041(6) 0.065(7) -0.018(5) -0.032(6) -0.004(5)
C32 0.042(6) 0.041(5) 0.047(6) -0.019(5) -0.006(4) -0.013(4)
C33 0.073(8) 0.080(8) 0.031(5) -0.028(5) 0.006(5) 0.005(6)
C34 0.052(7) 0.083(8) 0.029(5) 0.001(5) -0.011(5) -0.007(6)
C35 0.021(4) 0.029(4) 0.016(3) -0.014(3) -0.005(3) 0.002(3)
C36 0.023(4) 0.030(4) 0.017(4) -0.013(3) -0.001(3) 0.003(3)
C37 0.059(6) 0.040(5) 0.023(4) -0.019(4) 0.009(4) 0.006(4)
C38 0.052(6) 0.033(5) 0.032(5) -0.016(4) 0.005(4) 0.019(4)
C39 0.040(5) 0.023(4) 0.019(4) -0.013(3) -0.001(3) 0.009(4)
C40 0.016(4) 0.023(4) 0.024(4) -0.013(3) -0.003(3) -0.003(3)
C41 0.016(4) 0.024(4) 0.019(4) -0.011(3) 0.000(3) 0.004(3)
C42 0.018(4) 0.024(4) 0.014(3) -0.009(3) -0.009(3) 0.006(3)
C43 0.036(5) 0.023(4) 0.023(4) -0.011(3) -0.007(3) 0.011(3)
C44 0.036(5) 0.030(4) 0.015(4) -0.010(3) -0.005(3) 0.006(4)
C45 0.028(4) 0.027(4) 0.014(4) -0.009(3) -0.004(3) 0.003(3)
C46 0.029(4) 0.032(4) 0.010(3) -0.007(3) -0.002(3) 0.001(3)
C47 0.024(4) 0.044(5) 0.014(4) -0.018(3) 0.001(3) 0.001(4)
C48 0.017(4) 0.031(4) 0.015(3) -0.014(3) -0.005(3) 0.000(3)
C49 0.026(4) 0.034(4) 0.021(4) -0.023(3) -0.004(3) 0.006(3)
C50 0.032(4) 0.024(4) 0.026(4) -0.019(3) -0.008(3) 0.005(3)
C51 0.014(4) 0.032(4) 0.021(4) -0.018(3) -0.007(3) -0.001(3)
C52 0.012(3) 0.026(4) 0.017(3) -0.013(3) -0.005(3) 0.003(3)
C53 0.010(3) 0.025(4) 0.018(4) -0.014(3) -0.006(3) 0.003(3)
C54 0.019(4) 0.023(4) 0.020(4) -0.014(3) -0.003(3) 0.000(3)
C55 0.031(4) 0.016(4) 0.030(4) -0.010(3) -0.006(3) 0.000(3)
C56 0.042(5) 0.026(4) 0.037(5) -0.016(4) -0.004(4) 0.003(4)
C57 0.088(8) 0.019(4) 0.032(5) -0.012(4) -0.014(5) 0.006(5)
C58 0.081(8) 0.025(5) 0.029(5) -0.005(4) -0.006(5) 0.001(5)
C59 0.052(6) 0.021(4) 0.018(4) -0.006(3) -0.005(4) -0.002(4)
C60 0.026(4) 0.020(4) 0.021(4) -0.006(3) -0.008(3) 0.000(3)
C61 0.030(5) 0.067(6) 0.026(4) -0.023(4) 0.001(4) 0.004(4)
C62 0.033(5) 0.057(6) 0.021(4) -0.022(4) -0.004(4) 0.009(4)
C63 0.074(7) 0.033(5) 0.040(5) -0.020(4) -0.004(5) -0.008(5)
C64 0.057(6) 0.039(5) 0.043(5) -0.024(4) -0.017(5) 0.028(5)
C65 0.066(7) 0.034(5) 0.071(7) -0.033(5) -0.004(6) -0.009(5)
C66 0.068(7) 0.027(5) 0.046(6) -0.020(4) -0.015(5) 0.015(5)
C67 0.066(7) 0.040(5) 0.029(5) -0.011(4) -0.022(5) 0.011(5)
C68 0.077(7) 0.033(5) 0.022(4) -0.008(4) 0.003(4) 0.003(5)
C69 0.036(6) 0.072(7) 0.033(5) -0.030(5) 0.008(4) 0.005(5)
C70 0.040(6) 0.129(11) 0.060(7) -0.056(7) -0.027(5) 0.033(7)
C71 0.041(7) 0.065(8) 0.106(10) -0.052(8) -0.026(7) 0.013(6)
C72 0.044(7) 0.117(11) 0.078(9) -0.033(8) -0.016(6) 0.013(7)
C73 0.112(11) 0.085(9) 0.063(8) -0.054(7) -0.038(7) 0.046(8)
C74 0.129(12) 0.117(11) 0.077(9) -0.071(9) -0.052(8) 0.069(10)
C75 0.043(7) 0.078(9) 0.067(8) -0.049(7) -0.002(6) -0.015(6)
C76 0.049(7) 0.107(10) 0.090(10) -0.051(8) 0.002(7) -0.007(7)

loop_
_atom_type_symbol
_atom_type_description
_atom_type_scat_dispersion_real
_atom_type_scat_dispersion_imag
_atom_type_scat_source
C C 0.0033 0.0016 'International Tables Vol C Tables 4.2.6.8 and 6.1.1.4'
H H 0.0000 0.0000 'International Tables Vol C Tables 4.2.6.8 and 6.1.1.4'
Pu Pu -9.4100 4.3056 'International Tables Vol C Tables 4.2.6.8 and 6.1.1.4'
N N 0.0061 0.0033 'International Tables Vol C Tables 4.2.6.8 and 6.1.1.4'
O O 0.0106 0.0060 'International Tables Vol C Tables 4.2.6.8 and 6.1.1.4'

loop_
_geom_angle_atom_site_label_1
_geom_angle_atom_site_label_2
_geom_angle_atom_site_label_3
_geom_angle
O3 Pu1 N12 133.67(16)
O3 Pu1 N15 71.84(16)
N12 Pu1 N15 122.89(17)
O3 Pu1 O1 49.42(14)
N12 Pu1 O1 88.48(16)
N15 Pu1 O1 77.15(16)
O3 Pu1 N9 131.08(16)
N12 Pu1 N9 61.80(16)
N15 Pu1 N9 147.75(18)
O1 Pu1 N9 134.17(17)
O3 Pu1 N4 98.35(16)
N12 Pu1 N4 126.57(17)
N15 Pu1 N4 78.58(17)
O1 Pu1 N4 144.56(16)
N9 Pu1 N4 75.86(17)
O3 Pu1 N1 144.22(16)
N12 Pu1 N1 76.73(17)
N15 Pu1 N1 74.99(17)
O1 Pu1 N1 133.58(16)
N9 Pu1 N1 75.73(18)
N4 Pu1 N1 61.76(17)
O3 Pu1 N13 103.94(15)
N12 Pu1 N13 62.11(16)
N15 Pu1 N13 62.08(17)
O1 Pu1 N13 63.22(16)
N9 Pu1 N13 119.42(17)
N4 Pu1 N13 124.62(17)
N1 Pu1 N13 71.05(17)
O3 Pu1 N7 70.04(16)
N12 Pu1 N7 77.46(17)
N15 Pu1 N7 139.71(17)
O1 Pu1 N7 68.46(16)
N9 Pu1 N7 71.34(18)
N4 Pu1 N7 119.35(17)
N1 Pu1 N7 144.96(17)
N13 Pu1 N7 115.84(17)
O3 Pu1 N5 64.01(15)
N12 Pu1 N5 124.58(16)
N15 Pu1 N5 112.52(16)
O1 Pu1 N5 105.55(16)
N9 Pu1 N5 71.28(17)
N4 Pu1 N5 61.42(16)
N1 Pu1 N5 119.17(17)
N13 Pu1 N5 167.89(16)
N7 Pu1 N5 60.29(16)
O8 Pu2 O19 111.81(19)
O8 Pu2 O20 114.1(2)
O19 Pu2 O20 51.51(17)
O8 Pu2 O13 113.60(19)
O19 Pu2 O13 114.14(17)
O20 Pu2 O13 67.40(17)
O8 Pu2 O16 130.20(19)
O19 Pu2 O16 112.17(18)
O20 Pu2 O16 111.03(18)
O13 Pu2 O16 66.59(17)
O8 Pu2 O4 66.2(2)
O19 Pu2 O4 67.90(18)
O20 Pu2 O4 114.99(18)
O13 Pu2 O4 177.56(17)
O16 Pu2 O4 111.57(18)
O8 Pu2 O11 68.9(2)
O19 Pu2 O11 128.47(19)
O20 Pu2 O11 176.97(19)
O13 Pu2 O11 111.21(19)
O16 Pu2 O11 66.01(19)
O4 Pu2 O11 66.38(19)
O8 Pu2 O17 178.51(18)
O19 Pu2 O17 66.77(18)
O20 Pu2 O17 65.48(18)
O13 Pu2 O17 67.67(17)
O16 Pu2 O17 50.82(17)
O4 Pu2 O17 112.60(18)
O11 Pu2 O17 111.56(19)
O8 Pu2 O5 113.38(19)
O19 Pu2 O5 66.21(18)
O20 Pu2 O5 111.26(18)
O13 Pu2 O5 127.78(17)
O16 Pu2 O5 66.28(17)
O4 Pu2 O5 51.36(18)
O11 Pu2 O5 67.27(19)
O17 Pu2 O5 65.77(17)
O8 Pu2 O14 67.9(2)
O19 Pu2 O14 113.53(19)
O20 Pu2 O14 67.98(19)
O13 Pu2 O14 51.07(18)
O16 Pu2 O14 112.93(18)
O4 Pu2 O14 129.81(19)
O11 Pu2 O14 113.4(2)
O17 Pu2 O14 112.97(18)
O5 Pu2 O14 178.74(18)
O8 Pu2 O10 68.78(19)
O19 Pu2 O10 178.9(2)
O20 Pu2 O10 129.24(19)
O13 Pu2 O10 66.19(18)
O16 Pu2 O10 66.93(18)
O4 Pu2 O10 111.75(18)
O11 Pu2 O10 50.73(19)
O17 Pu2 O10 112.63(18)
O5 Pu2 O10 112.74(19)
O14 Pu2 O10 67.5(2)
O8 Pu2 O7 51.32(19)
O19 Pu2 O7 66.44(19)
O20 Pu2 O7 67.68(19)
O13 Pu2 O7 113.24(19)
O16 Pu2 O7 178.48(18)
O4 Pu2 O7 68.6(2)
O11 Pu2 O7 115.3(2)
O17 Pu2 O7 127.66(18)
O5 Pu2 O7 113.26(18)
O14 Pu2 O7 67.50(19)
O10 Pu2 O7 114.47(19)
N2 N1 C7 118.1(6)
N2 N1 Pu1 120.2(4)
C7 N1 Pu1 121.6(4)
C1 N2 N1 119.4(6)
C6 N3 C7 116.8(6)
C8 N4 C18 117.6(6)
C8 N4 Pu1 121.1(4)
C18 N4 Pu1 120.6(4)
C17 N5 C19 116.8(5)
C17 N5 Pu1 123.6(4)
C19 N5 Pu1 119.0(4)
C20 N6 C21 116.7(6)
N8 N7 C20 117.7(6)
N8 N7 Pu1 119.3(4)
C20 N7 Pu1 122.8(4)
C26 N8 N7 119.7(6)
C41 N9 N10 119.2(6)
C41 N9 Pu1 120.4(4)
N10 N9 Pu1 120.1(4)
C35 N10 N9 118.0(6)
C40 N11 C41 116.1(6)
C42 N12 C52 117.7(6)
C42 N12 Pu1 122.3(4)
C52 N12 Pu1 119.7(4)
C51 N13 C53 118.4(5)
C51 N13 Pu1 121.5(4)
C53 N13 Pu1 119.2(4)
C55 N14 C54 115.9(6)
N16 N15 C54 117.9(5)
N16 N15 Pu1 119.7(4)
C54 N15 Pu1 122.5(4)
N15 N16 C60 119.8(6)
O2 N17 O1 121.7(6)
O2 N17 O3 121.1(6)
O1 N17 O3 117.2(6)
O21 N18 O20 122.9(7)
O21 N18 O19 122.6(7)
O20 N18 O19 114.6(6)
O21 N18 Pu2 178.3(6)
O20 N18 Pu2 57.4(4)
O19 N18 Pu2 57.2(4)
O6 N19 O5 122.2(8)
O6 N19 O4 122.4(8)
O5 N19 O4 115.3(7)
O6 N19 Pu2 179.3(6)
O5 N19 Pu2 57.9(4)
O4 N19 Pu2 57.4(4)
O18 N20 O17 121.6(7)
O18 N20 O16 121.4(7)
O17 N20 O16 117.1(7)
O18 N20 Pu2 176.8(5)
O17 N20 Pu2 58.8(4)
O16 N20 Pu2 58.4(4)
O12 N21 O10 123.8(8)
O12 N21 O11 122.0(8)
O10 N21 O11 114.2(6)
O12 N21 Pu2 176.0(6)
O10 N21 Pu2 57.3(4)
O11 N21 Pu2 56.9(4)
O15 N22 O14 123.5(7)
O15 N22 O13 121.0(7)
O14 N22 O13 115.6(7)
O15 N22 Pu2 178.4(6)
O14 N22 Pu2 58.1(4)
O13 N22 Pu2 57.5(4)
O9 N23 O7 122.1(8)
O9 N23 O8 122.6(8)
O7 N23 O8 115.4(7)
O9 N23 Pu2 178.8(7)
O7 N23 Pu2 58.8(4)
O8 N23 Pu2 56.6(4)
N17 O1 Pu1 96.4(4)
N17 O3 Pu1 96.8(4)
N19 O4 Pu2 96.9(4)
N19 O5 Pu2 96.4(5)
N23 O7 Pu2 95.5(5)
N23 O8 Pu2 97.7(5)
N21 O10 Pu2 97.5(5)
N21 O11 Pu2 97.5(5)
N22 O13 Pu2 97.0(5)
N22 O14 Pu2 96.4(5)
N20 O16 Pu2 96.2(4)
N20 O17 Pu2 95.9(4)
N18 O19 Pu2 96.9(4)
N18 O20 Pu2 97.0(4)
N2 C1 C6 120.1(6)
N2 C1 C2 116.7(6)
C6 C1 C2 123.2(6)
C1 C2 C3 108.5(6)
C1 C2 C28 109.2(6)
C3 C2 C28 108.5(7)
C1 C2 C27 107.6(7)
C3 C2 C27 113.2(7)
C28 C2 C27 109.8(7)
C4 C3 C2 112.8(7)
C3 C4 C5 112.1(7)
C6 C5 C4 110.6(6)
C6 C5 C29 106.4(6)
C4 C5 C29 112.4(6)
C6 C5 C30 107.9(6)
C4 C5 C30 109.4(6)
C29 C5 C30 110.0(6)
N3 C6 C1 119.7(6)
N3 C6 C5 118.0(6)
C1 C6 C5 122.3(6)
N3 C7 N1 125.7(6)
N3 C7 C8 117.7(6)
N1 C7 C8 116.5(6)
N4 C8 C9 123.3(6)
N4 C8 C7 116.1(6)
C9 C8 C7 120.5(6)
C10 C9 C8 118.0(7)
C9 C10 C11 120.4(6)
C10 C11 C18 117.6(6)
C10 C11 C12 123.4(6)
C18 C11 C12 118.9(6)
C13 C12 C11 121.7(6)
C12 C13 C14 120.4(6)
C15 C14 C19 117.5(6)
C15 C14 C13 123.2(6)
C19 C14 C13 119.3(6)
C16 C15 C14 119.6(6)
C15 C16 C17 119.4(7)
N5 C17 C16 123.6(6)
N5 C17 C20 116.0(6)
C16 C17 C20 120.4(6)
N4 C18 C11 122.7(6)
N4 C18 C19 117.3(6)
C11 C18 C19 119.8(6)
N5 C19 C14 123.1(6)
N5 C19 C18 117.0(6)
C14 C19 C18 119.6(6)
N6 C20 N7 125.9(6)
N6 C20 C17 117.8(6)
N7 C20 C17 116.2(6)
N6 C21 C26 119.2(7)
N6 C21 C22 117.1(6)
C26 C21 C22 123.6(7)
C21 C22 C32 110.1(6)
C21 C22 C31 106.4(7)
C32 C22 C31 109.4(7)
C21 C22 C23 108.8(7)
C32 C22 C23 108.8(8)
C31 C22 C23 113.2(8)
C24 C23 C22 113.1(9)
C23 C24 C25 117.3(9)
C34 C25 C33 109.8(8)
C34 C25 C24 109.7(8)
C33 C25 C24 109.5(9)
C34 C25 C26 110.3(7)
C33 C25 C26 108.2(7)
C24 C25 C26 109.4(7)
N8 C26 C21 120.8(6)
N8 C26 C25 116.4(6)
C21 C26 C25 122.8(7)
N10 C35 C40 121.6(6)
N10 C35 C36 115.2(6)
C40 C35 C36 123.2(6)
C61 C36 C62 110.7(6)
C61 C36 C35 106.8(6)
C62 C36 C35 110.5(6)
C61 C36 C37 111.2(7)
C62 C36 C37 108.9(6)
C35 C36 C37 108.6(6)
C38 C37 C36 113.6(7)
C37 C38 C39 113.3(7)
C40 C39 C38 109.7(6)
C40 C39 C64 110.9(6)
C38 C39 C64 110.5(7)
C40 C39 C63 106.4(6)
C38 C39 C63 110.7(7)
C64 C39 C63 108.7(7)
N11 C40 C35 119.1(6)
N11 C40 C39 116.9(6)
C35 C40 C39 123.9(6)
N9 C41 N11 125.5(6)
N9 C41 C42 117.4(6)
N11 C41 C42 117.1(6)
N12 C42 C43 123.8(6)
N12 C42 C41 115.4(6)
C43 C42 C41 120.6(6)
C44 C43 C42 118.0(7)
C43 C44 C45 120.6(7)
C44 C45 C52 117.7(6)
C44 C45 C46 123.6(7)
C52 C45 C46 118.5(6)
C47 C46 C45 120.9(7)
C46 C47 C48 121.9(6)
C49 C48 C53 116.4(6)
C49 C48 C47 124.8(6)
C53 C48 C47 118.8(6)
C50 C49 C48 120.6(6)
C49 C50 C51 119.1(7)
N13 C51 C50 122.0(6)
N13 C51 C54 116.6(6)
C50 C51 C54 121.3(6)
N12 C52 C45 122.0(6)
N12 C52 C53 117.6(6)
C45 C52 C53 120.3(6)
N13 C53 C48 123.4(6)
N13 C53 C52 117.2(6)
C48 C53 C52 119.3(6)
N14 C54 N15 126.0(6)
N14 C54 C51 117.4(6)
N15 C54 C51 116.6(6)
N14 C55 C60 120.1(6)
N14 C55 C56 117.5(7)
C60 C55 C56 122.4(7)
C57 C56 C66 110.2(7)
C57 C56 C55 109.8(7)
C66 C56 C55 109.6(7)
C57 C56 C65 110.6(7)
C66 C56 C65 108.4(7)
C55 C56 C65 108.1(7)
C58 C57 C56 112.4(7)
C57 C58 C59 114.4(7)
C60 C59 C67 108.8(6)
C60 C59 C58 109.1(6)
C67 C59 C58 110.3(7)
C60 C59 C68 109.6(7)
C67 C59 C68 108.7(7)
C58 C59 C68 110.4(7)
N16 C60 C55 120.4(6)
N16 C60 C59 115.8(6)
C55 C60 C59 123.7(6)
N24 C69 C70 178.0(10)
N25 C71 C72 176.9(13)
N26 C73 C74 178.0(14)
N27 C75 C76 178.5(13)

loop_
_geom_bond_atom_site_label_1
_geom_bond_atom_site_label_2
_geom_bond_distance
Pu1 O3 2.581(5)
Pu1 N12 2.580(5)
Pu1 N15 2.591(5)
Pu1 O1 2.593(5)
Pu1 N9 2.614(6)
Pu1 N4 2.615(5)
Pu1 N1 2.616(5)
Pu1 N13 2.623(5)
Pu1 N7 2.648(5)
Pu1 N5 2.656(5)
Pu2 O8 2.458(6)
Pu2 O19 2.476(5)
Pu2 O20 2.480(5)
Pu2 O13 2.486(5)
Pu2 O16 2.490(5)
Pu2 O4 2.489(6)
Pu2 O11 2.495(5)
Pu2 O17 2.498(5)
Pu2 O5 2.500(5)
Pu2 O14 2.501(5)
Pu2 O10 2.506(5)
Pu2 O7 2.507(6)
N1 N2 1.339(7)
N1 C7 1.343(8)
N2 C1 1.328(9)
N3 C6 1.313(8)
N3 C7 1.330(9)
N4 C8 1.333(8)
N4 C18 1.358(8)
N5 C17 1.322(8)
N5 C19 1.376(8)
N6 C20 1.327(9)
N6 C21 1.343(9)
N7 N8 1.340(7)
N7 C20 1.350(8)
N8 C26 1.336(9)
N9 C41 1.319(8)
N9 N10 1.346(7)
N10 C35 1.327(9)
N11 C40 1.337(8)
N11 C41 1.338(9)
N12 C42 1.327(8)
N12 C52 1.370(8)
N13 C51 1.333(8)
N13 C53 1.347(8)
N14 C55 1.318(9)
N14 C54 1.335(8)
N15 N16 1.323(7)
N15 C54 1.346(8)
N16 C60 1.326(9)
N17 O2 1.231(7)
N17 O1 1.264(7)
N17 O3 1.269(7)
N18 O21 1.218(8)
N18 O20 1.275(8)
N18 O19 1.284(8)
N19 O6 1.227(8)
N19 O5 1.278(9)
N19 O4 1.281(9)
N20 O18 1.228(8)
N20 O17 1.253(8)
N20 O16 1.256(8)
N21 O12 1.220(8)
N21 O10 1.267(9)
N21 O11 1.286(9)
N22 O15 1.235(9)
N22 O14 1.268(9)
N22 O13 1.272(8)
N23 O9 1.217(9)
N23 O7 1.269(9)
N23 O8 1.275(9)
N24 C69 1.149(11)
N25 C71 1.144(14)
N26 C73 1.097(12)
N27 C75 1.132(13)
C1 C6 1.436(10)
C1 C2 1.516(10)
C2 C3 1.544(10)
C2 C28 1.525(11)
C2 C27 1.534(12)
C3 C4 1.484(11)
C4 C5 1.536(10)
C5 C6 1.527(9)
C5 C29 1.530(10)
C5 C30 1.547(10)
C7 C8 1.481(9)
C8 C9 1.406(9)
C9 C10 1.376(10)
C10 C11 1.390(10)
C11 C18 1.407(9)
C11 C12 1.437(9)
C12 C13 1.359(10)
C13 C14 1.440(9)
C14 C15 1.398(9)
C14 C19 1.410(9)
C15 C16 1.361(9)
C16 C17 1.407(9)
C17 C20 1.487(9)
C18 C19 1.444(9)
C21 C26 1.415(10)
C21 C22 1.525(10)
C22 C32 1.530(11)
C22 C31 1.531(12)
C22 C23 1.536(11)
C23 C24 1.448(13)
C24 C25 1.522(12)
C25 C34 1.516(12)
C25 C33 1.513(12)
C25 C26 1.526(10)
C35 C40 1.410(9)
C35 C36 1.533(9)
C36 C61 1.517(10)
C36 C62 1.529(10)
C36 C37 1.549(10)
C37 C38 1.501(11)
C38 C39 1.531(10)
C39 C40 1.511(9)
C39 C64 1.536(10)
C39 C63 1.556(11)
C41 C42 1.493(9)
C42 C43 1.403(9)
C43 C44 1.373(9)
C44 C45 1.384(10)
C45 C52 1.417(9)
C45 C46 1.442(9)
C46 C47 1.346(10)
C47 C48 1.432(9)
C48 C49 1.389(10)
C48 C53 1.421(9)
C49 C50 1.371(9)
C50 C51 1.408(9)
C51 C54 1.485(9)
C52 C53 1.434(9)
C55 C60 1.417(10)
C55 C56 1.528(10)
C56 C57 1.516(11)
C56 C66 1.520(11)
C56 C65 1.528(12)
C57 C58 1.507(11)
C58 C59 1.526(11)
C59 C60 1.528(10)
C59 C67 1.535(12)
C59 C68 1.541(11)
C69 C70 1.456(13)
C71 C72 1.473(15)
C73 C74 1.451(14)
C75 C76 1.471(16)
